data_7111752
loop_
_publ_author_name
'Iwata, Shin'
'Hamura, Toshiyuki'
'Suzuki, Keisuke'

_publ_section_title
;
 Siloxy(trialkoxy)ethene undergoes regioselective [2+2] cycloaddition to
 ynones and ynoates en route to functionalized cyclobutenediones
;
_journal_issue 29
_journal_name_full 'Chemical Communications'
_journal_page_first 5316
_journal_page_last 5318
_journal_paper_doi 10.1039/c0cc00883d
_journal_volume 46
_journal_year 2010
_chemical_formula_sum 'C15 H30 O5 Si'
_chemical_formula_weight 318.48
_chemical_name_systematic
;
?
;
_space_group_IT_number 2
_symmetry_space_group_name_Hall '-P 1'
_symmetry_space_group_name_H-M 'P -1'
_atom_sites_solution_hydrogens geom
_atom_sites_solution_primary direct
_atom_sites_solution_secondary difmap
_audit_creation_method SHELXL-97
_cell_angle_alpha 68.89(4)
_cell_angle_beta 84.74(4)
_cell_angle_gamma 85.22(4)
_cell_formula_units_Z 2
_cell_length_a 9.501(5)
_cell_length_b 10.005(4)
_cell_length_c 10.189(4)
_cell_measurement_temperature 173(2)
_cell_volume 898.4(7)
_computing_structure_refinement 'SHELXL-97 (Sheldrick, 1997)'
_computing_structure_solution 'SHELXS-97 (Sheldrick, 1990)'
_diffrn_ambient_temperature 173(2)
_diffrn_measured_fraction_theta_full 0.986
_diffrn_measured_fraction_theta_max 0.986
_diffrn_radiation_monochromator graphite
_diffrn_radiation_source 'fine-focus sealed tube'
_diffrn_radiation_type MoK\a
_diffrn_radiation_wavelength 0.71075
_diffrn_reflns_av_R_equivalents 0.0242
_diffrn_reflns_av_sigmaI/netI 0.0289
_diffrn_reflns_limit_h_max 12
_diffrn_reflns_limit_h_min -12
_diffrn_reflns_limit_k_max 12
_diffrn_reflns_limit_k_min -12
_diffrn_reflns_limit_l_max 13
_diffrn_reflns_limit_l_min -13
_diffrn_reflns_number 8631
_diffrn_reflns_theta_full 27.47
_diffrn_reflns_theta_max 27.47
_diffrn_reflns_theta_min 4.07
_exptl_absorpt_coefficient_mu 0.148
_exptl_absorpt_correction_T_max 0.9782
_exptl_absorpt_correction_T_min 0.9298
_exptl_crystal_density_diffrn 1.177
_exptl_crystal_density_method 'not measured'
_exptl_crystal_F_000 348
_exptl_crystal_size_max 0.50
_exptl_crystal_size_mid 0.20
_exptl_crystal_size_min 0.15
_refine_diff_density_max 0.504
_refine_diff_density_min -0.533
_refine_diff_density_rms 0.087
_refine_ls_extinction_method none
_refine_ls_goodness_of_fit_ref 1.087
_refine_ls_hydrogen_treatment mixed
_refine_ls_matrix_type full
_refine_ls_number_parameters 195
_refine_ls_number_reflns 4054
_refine_ls_number_restraints 0
_refine_ls_restrained_S_all 1.087
_refine_ls_R_factor_all 0.0754
_refine_ls_R_factor_gt 0.0611
_refine_ls_shift/su_max 0.007
_refine_ls_shift/su_mean 0.000
_refine_ls_structure_factor_coef Fsqd
_refine_ls_weighting_details 'calc w=1/[\s^2^(Fo^2^)+(0.1216P)^2^+0.8595P] where P=(Fo^2^+2Fc^2^)/3'
_refine_ls_weighting_scheme calc
_refine_ls_wR_factor_gt 0.1869
_refine_ls_wR_factor_ref 0.2075
_reflns_number_gt 3285
_reflns_number_total 4054
_reflns_threshold_expression >2sigma(I)
_cod_data_source_file C0CC00883Dsup1.cif
_cod_data_source_block shelxl
_cod_database_code 7111752

loop_
_symmetry_equiv_pos_as_xyz
'x, y, z'
'-x, -y, -z'

loop_
_atom_site_label
_atom_site_type_symbol
_atom_site_fract_x
_atom_site_fract_y
_atom_site_fract_z
_atom_site_U_iso_or_equiv
_atom_site_adp_type
_atom_site_occupancy
_atom_site_symmetry_multiplicity
_atom_site_calc_flag
_atom_site_refinement_flags
Si1 Si 0.83198(7) 0.29065(7) 0.72928(7) 0.0209(2) Uani 1 1 d .
O1 O 0.52262(19) 0.2406(2) 0.5794(2) 0.0308(4) Uani 1 1 d .
O2 O 0.7175(2) 0.1829(2) 0.71164(19) 0.0265(4) Uani 1 1 d .
O3 O 0.87481(18) 0.2326(2) 0.45822(18) 0.0252(4) Uani 1 1 d .
O4 O 0.6741(2) 0.2728(2) 0.3327(2) 0.0293(4) Uani 1 1 d .
O5 O 0.6403(2) -0.2457(2) 0.6756(3) 0.0371(5) Uani 1 1 d .
C1 C 0.6542(3) 0.1630(3) 0.6037(3) 0.0233(5) Uani 1 1 d .
C2 C 0.7397(3) 0.1889(3) 0.4559(3) 0.0234(5) Uani 1 1 d .
C3 C 0.7255(3) 0.0317(3) 0.4876(3) 0.0271(5) Uani 1 1 d .
H1 H 0.7551 -0.0291 0.4358 0.033 Uiso 1 1 calc R
C4 C 0.6568(3) 0.0069(3) 0.6138(3) 0.0251(5) Uani 1 1 d .
C5 C 0.6096(3) -0.1298(3) 0.7252(3) 0.0305(6) Uani 1 1 d .
H2 H 0.5053 -0.1205 0.7472 0.037 Uiso 1 1 calc R
C6 C 0.6858(4) -0.1637(3) 0.8586(3) 0.0394(7) Uani 1 1 d .
H3 H 0.6241 -0.2162 0.9403 0.047 Uiso 1 1 calc R
H4 H 0.7100 -0.0742 0.8674 0.047 Uiso 1 1 calc R
H5 H 0.7725 -0.2227 0.8543 0.047 Uiso 1 1 calc R
C7 C 0.4204(3) 0.1981(3) 0.6970(3) 0.0349(6) Uani 1 1 d .
H6 H 0.3659 0.1216 0.6913 0.042 Uiso 1 1 calc R
H7 H 0.3564 0.2806 0.6953 0.042 Uiso 1 1 calc R
H8 H 0.4690 0.1629 0.7848 0.042 Uiso 1 1 calc R
C8 C 0.9752(3) 0.2051(3) 0.3566(3) 0.0321(6) Uani 1 1 d .
H9 H 1.0217 0.1097 0.3984 0.039 Uiso 1 1 calc R
H10 H 1.0463 0.2776 0.3272 0.039 Uiso 1 1 calc R
H11 H 0.9265 0.2093 0.2744 0.039 Uiso 1 1 calc R
C9 C 0.6714(3) 0.4243(3) 0.3008(3) 0.0360(6) Uani 1 1 d .
H12 H 0.5850 0.4548 0.3450 0.043 Uiso 1 1 calc R
H13 H 0.6730 0.4739 0.1984 0.043 Uiso 1 1 calc R
H14 H 0.7543 0.4479 0.3370 0.043 Uiso 1 1 calc R
C10 C 0.8130(4) 0.4747(3) 0.5968(3) 0.0350(6) Uani 1 1 d .
H15 H 0.8745 0.4813 0.5123 0.042 Uiso 1 1 calc R
H16 H 0.8402 0.5439 0.6365 0.042 Uiso 1 1 calc R
H17 H 0.7144 0.4960 0.5718 0.042 Uiso 1 1 calc R
C11 C 1.0157(3) 0.2108(4) 0.7244(3) 0.0382(7) Uani 1 1 d .
H18 H 1.0396 0.1512 0.8203 0.046 Uiso 1 1 calc R
H19 H 1.0819 0.2877 0.6850 0.046 Uiso 1 1 calc R
H20 H 1.0222 0.1516 0.6654 0.046 Uiso 1 1 calc R
C12 C 0.7854(3) 0.2970(3) 0.9113(3) 0.0272(5) Uani 1 1 d .
C13 C 0.6363(4) 0.3662(4) 0.9199(4) 0.0458(8) Uani 1 1 d .
H21 H 0.6420 0.4700 0.8938 0.055 Uiso 1 1 calc R
H22 H 0.5939 0.3256 1.0164 0.055 Uiso 1 1 calc R
H23 H 0.5776 0.3471 0.8550 0.055 Uiso 1 1 calc R
C14 C 0.8891(4) 0.3902(4) 0.9427(4) 0.0464(8) Uani 1 1 d .
H24 H 0.9707 0.3298 0.9873 0.056 Uiso 1 1 calc R
H25 H 0.8413 0.4358 1.0063 0.056 Uiso 1 1 calc R
H26 H 0.9215 0.4642 0.8543 0.056 Uiso 1 1 calc R
C15 C 0.7930(5) 0.1466(4) 1.0228(3) 0.0557(10) Uani 1 1 d .
H27 H 0.7005 0.1050 1.0374 0.067 Uiso 1 1 calc R
H28 H 0.8189 0.1519 1.1116 0.067 Uiso 1 1 calc R
H29 H 0.8643 0.0863 0.9912 0.067 Uiso 1 1 calc R
H30 H 0.574(5) -0.237(5) 0.619(5) 0.061(13) Uiso 1 1 d .

loop_
_atom_site_aniso_label
_atom_site_aniso_U_11
_atom_site_aniso_U_22
_atom_site_aniso_U_33
_atom_site_aniso_U_23
_atom_site_aniso_U_13
_atom_site_aniso_U_12
Si1 0.0192(3) 0.0221(4) 0.0213(3) -0.0072(3) -0.0015(2) -0.0022(2)
O1 0.0201(9) 0.0292(10) 0.0406(11) -0.0111(8) 0.0010(8) 0.0033(7)
O2 0.0285(9) 0.0291(9) 0.0239(9) -0.0114(7) 0.0027(7) -0.0088(7)
O3 0.0184(8) 0.0350(10) 0.0258(9) -0.0149(8) 0.0005(7) -0.0045(7)
O4 0.0304(10) 0.0316(10) 0.0273(9) -0.0107(8) -0.0087(8) -0.0008(8)
O5 0.0334(11) 0.0261(10) 0.0559(13) -0.0181(10) -0.0125(10) 0.0020(8)
C1 0.0176(11) 0.0259(12) 0.0275(12) -0.0109(10) -0.0001(9) -0.0017(9)
C2 0.0194(11) 0.0293(12) 0.0240(11) -0.0119(10) -0.0030(9) -0.0017(9)
C3 0.0243(12) 0.0286(13) 0.0338(13) -0.0169(11) -0.0053(10) -0.0012(10)
C4 0.0174(11) 0.0273(12) 0.0340(13) -0.0140(11) -0.0051(9) -0.0012(9)
C5 0.0239(12) 0.0235(12) 0.0441(16) -0.0123(12) 0.0010(11) -0.0028(10)
C6 0.0479(18) 0.0322(15) 0.0340(15) -0.0069(12) 0.0027(13) -0.0089(13)
C7 0.0223(13) 0.0423(16) 0.0439(16) -0.0217(14) 0.0071(11) -0.0032(11)
C8 0.0254(13) 0.0426(16) 0.0292(13) -0.0149(12) 0.0046(10) -0.0033(11)
C9 0.0398(16) 0.0311(14) 0.0320(14) -0.0042(11) -0.0102(12) 0.0023(12)
C10 0.0527(18) 0.0248(13) 0.0266(13) -0.0077(11) -0.0026(12) -0.0042(12)
C11 0.0243(13) 0.0529(19) 0.0359(15) -0.0147(14) -0.0046(11) 0.0049(12)
C12 0.0306(13) 0.0280(13) 0.0246(12) -0.0103(10) -0.0027(10) -0.0046(10)
C13 0.0369(16) 0.068(2) 0.0429(17) -0.0344(17) 0.0024(13) 0.0009(15)
C14 0.051(2) 0.062(2) 0.0389(17) -0.0296(16) -0.0049(14) -0.0171(17)
C15 0.099(3) 0.0391(18) 0.0231(15) -0.0044(13) -0.0015(16) -0.0064(19)

loop_
_atom_type_symbol
_atom_type_description
_atom_type_scat_dispersion_real
_atom_type_scat_dispersion_imag
_atom_type_scat_source
C C 0.0033 0.0016 'International Tables Vol C Tables 4.2.6.8 and 6.1.1.4'
H H 0.0000 0.0000 'International Tables Vol C Tables 4.2.6.8 and 6.1.1.4'
O O 0.0106 0.0060 'International Tables Vol C Tables 4.2.6.8 and 6.1.1.4'
Si Si 0.0817 0.0704 'International Tables Vol C Tables 4.2.6.8 and 6.1.1.4'

loop_
_geom_angle_atom_site_label_1
_geom_angle_atom_site_label_2
_geom_angle_atom_site_label_3
_geom_angle
O2 Si1 C10 112.06(13)
O2 Si1 C11 110.20(14)
C10 Si1 C11 112.06(16)
O2 Si1 C12 104.56(11)
C10 Si1 C12 109.18(13)
C11 Si1 C12 108.43(14)
C1 O1 C7 114.2(2)
C1 O2 Si1 137.82(17)
C2 O3 C8 113.7(2)
C2 O4 C9 115.2(2)
O2 C1 O1 111.1(2)
O2 C1 C4 114.2(2)
O1 C1 C4 116.2(2)
O2 C1 C2 120.0(2)
O1 C1 C2 108.4(2)
C4 C1 C2 84.88(19)
O3 C2 O4 112.1(2)
O3 C2 C3 117.0(2)
O4 C2 C3 111.2(2)
O3 C2 C1 110.25(19)
O4 C2 C1 118.6(2)
C3 C2 C1 85.50(19)
C4 C3 C2 95.4(2)
C3 C4 C5 131.2(2)
C3 C4 C1 94.2(2)
C5 C4 C1 134.5(2)
O5 C5 C4 109.6(2)
O5 C5 C6 107.9(2)
C4 C5 C6 111.3(2)
C15 C12 C13 109.3(3)
C15 C12 C14 109.2(3)
C13 C12 C14 107.3(3)
C15 C12 Si1 110.8(2)
C13 C12 Si1 110.6(2)
C14 C12 Si1 109.5(2)

loop_
_geom_bond_atom_site_label_1
_geom_bond_atom_site_label_2
_geom_bond_distance
Si1 O2 1.658(2)
Si1 C10 1.856(3)
Si1 C11 1.862(3)
Si1 C12 1.890(3)
O1 C1 1.409(3)
O1 C7 1.430(3)
O2 C1 1.382(3)
O3 C2 1.395(3)
O3 C8 1.428(3)
O4 C2 1.403(3)
O4 C9 1.429(4)
O5 C5 1.423(3)
C1 C4 1.526(4)
C1 C2 1.588(4)
C2 C3 1.503(4)
C3 C4 1.335(4)
C4 C5 1.500(4)
C5 C6 1.514(4)
C12 C15 1.525(4)
C12 C13 1.533(4)
C12 C14 1.539(4)
